data_2204341
loop_
_publ_author_name
'Beckmann, Jens'
'Dakternieks, Dainis'
'Duthie, Andrew'
'Jurkschat, Klaus'
'Sch\"urmann, Markus'

_publ_section_title
Octabutyl-1\k^2^<i>C</i>,2\k^2^<i>C</i>,3\k^2^<i>C</i>,4\k^2^<i>C</i>-di-\m~3~-oxo-1:2:3\k^3^<i>O</i>;2:3:4\k^2^<i>O</i>-di-\m~2~-phenoxy-1:2\k^2^<i>O</i>;3:4\k^2^<i>O</i>-diphenoxy-1\k<i>O</i>,4\k<i>O</i>-tetratin(IV)
_journal_issue 10
_journal_name_full 'Acta Crystallographica Section E'
_journal_page_first m1437
_journal_page_last m1438
_journal_paper_doi 10.1107/S1600536804022585
_journal_volume 60
_journal_year 2004
_chemical_formula_iupac '[Sn4 O2 (C6 H5 O)4 (C4 H9 )8]'
_chemical_formula_moiety 'C56 H92 O6 Sn4'
_chemical_formula_sum 'C56 H92 O6 Sn4'
_chemical_formula_weight 1336.06
_chemical_name_common Bis(tetrabutyldiphenoxydistannoxane)
_chemical_name_systematic
;
di-\m-(phenoxy)-1:2\k^2^O;-3:4\k^2^O-diphenoxy-1\kO,4\kO-octabutyl-1\k^2^C,
2\k^2^C,3\k^2^C,4\k^2^C-di-\m~3~-oxo-1:2:3\k^3^O;2:3:4\k^2^O-tetratin(IV)
;
_space_group_IT_number 4
_symmetry_cell_setting monoclinic
_symmetry_space_group_name_Hall 'P 2yb'
_symmetry_space_group_name_H-M 'P 1 21 1'
_atom_sites_solution_hydrogens geom
_atom_sites_solution_primary direct
_atom_sites_solution_secondary difmap
_cell_angle_alpha 90.00
_cell_angle_beta 101.070(2)
_cell_angle_gamma 90.00
_cell_formula_units_Z 2
_cell_length_a 13.1456(4)
_cell_length_b 17.1448(6)
_cell_length_c 13.3802(6)
_cell_measurement_reflns_used 24855
_cell_measurement_temperature 173(2)
_cell_measurement_theta_max 27.48
_cell_measurement_theta_min 3.10
_cell_volume 2959.50(19)
_computing_cell_refinement 'DENZO and SCALEPACK (Otwinowski & Minor, 1997)'
_computing_data_collection 'COLLECT (Nonius, 1998)'
_computing_data_reduction 'DENZO and SCALEPACK'
_computing_molecular_graphics 'DIAMOND (Brandenburg, 2000)'
_computing_publication_material SHELXL97
_computing_structure_refinement 'SHELXL97 (Sheldrick, 1997)'
_computing_structure_solution 'SHELXS97 (Sheldrick, 1997)'
_diffrn_ambient_temperature 173(2)
_diffrn_detector_area_resol_mean 342
_diffrn_measured_fraction_theta_full 0.990
_diffrn_measured_fraction_theta_max 0.990
_diffrn_measurement_device_type 'Nonius KappaCCD diffractometer'
_diffrn_measurement_method \w
_diffrn_radiation_monochromator graphite
_diffrn_radiation_source 'fine-focus sealed tube'
_diffrn_radiation_type MoK\a
_diffrn_radiation_wavelength 0.71073
_diffrn_reflns_av_R_equivalents 0.0000
_diffrn_reflns_av_sigmaI/netI 0.0689
_diffrn_reflns_limit_h_max 16
_diffrn_reflns_limit_h_min -16
_diffrn_reflns_limit_k_max 22
_diffrn_reflns_limit_k_min -21
_diffrn_reflns_limit_l_max 17
_diffrn_reflns_limit_l_min -17
_diffrn_reflns_number 24855
_diffrn_reflns_theta_full 27.48
_diffrn_reflns_theta_max 27.48
_diffrn_reflns_theta_min 3.10
_diffrn_standards_decay_% 0
_exptl_absorpt_coefficient_mu 1.712
_exptl_absorpt_correction_T_max 0.715
_exptl_absorpt_correction_T_min 0.562
_exptl_absorpt_correction_type multi-scan
_exptl_absorpt_process_details '(SCALEPACK; Otwinowski & Minor, 1997)'
_exptl_crystal_colour Colourless
_exptl_crystal_density_diffrn 1.499
_exptl_crystal_density_method 'not measured'
_exptl_crystal_description Block
_exptl_crystal_F_000 1352
_exptl_crystal_size_max 0.35
_exptl_crystal_size_mid 0.25
_exptl_crystal_size_min 0.20
_refine_diff_density_max 0.593
_refine_diff_density_min -0.454
_refine_ls_abs_structure_details 'Flack (1983), 5263 Friedel pairs'
_refine_ls_abs_structure_Flack 0.394(14)
_refine_ls_extinction_method none
_refine_ls_goodness_of_fit_ref 0.871
_refine_ls_hydrogen_treatment constr
_refine_ls_matrix_type full
_refine_ls_number_parameters 613
_refine_ls_number_reflns 12278
_refine_ls_number_restraints 1
_refine_ls_restrained_S_all 0.871
_refine_ls_R_factor_all 0.0387
_refine_ls_R_factor_gt 0.0255
_refine_ls_shift/su_max 0.001
_refine_ls_shift/su_mean 0.000
_refine_ls_structure_factor_coef Fsqd
_refine_ls_weighting_details 'calc w = 1/[\s^2^(Fo^2^)] where P = (Fo^2^+2Fc^2^)/3'
_refine_ls_weighting_scheme calc
_refine_ls_wR_factor_gt 0.0430
_refine_ls_wR_factor_ref 0.0443
_reflns_number_gt 9730
_reflns_number_total 12278
_reflns_threshold_expression >2sigma(I)
_cod_data_source_file hb6086.cif
_cod_data_source_block I
_cod_depositor_comments
;
The following automatic conversions were performed:
'_symmetry_cell_setting' value 'Monoclinic' changed to 'monoclinic'
according to '/home/saulius/struct/CIF-dictionaries/cif_core.dic'
dictionary named 'cif_core.dic' version 2.4.1 from 2010-06-29.

Automatic conversion script
Id: cif_fix_enum 1527 2010-12-29 10:47:43Z saulius 

The following automatic conversions were performed:

'_symmetry_cell_setting' value 'Monoclinic' changed to 'monoclinic'
according to /home/saulius/struct/CIF-dictionaries/cif_core.dic
dictionary named 'cif_core.dic' version 2.4.1 from 2010-06-29.

Automatic conversion script
Id: cif_fix_values 1715 2011-07-08 13:25:40Z adriana 
;
_cod_original_sg_symbol_H-M 'P 21'
_cod_database_code 2204341
_cod_database_fobs_code 2204341

loop_
_symmetry_equiv_pos_as_xyz
'x, y, z'
'-x, y+1/2, -z'

loop_
_atom_site_label
_atom_site_fract_x
_atom_site_fract_y
_atom_site_fract_z
_atom_site_U_iso_or_equiv
_atom_site_adp_type
_atom_site_calc_flag
_atom_site_refinement_flags
_atom_site_occupancy
_atom_site_disorder_assembly
_atom_site_disorder_group
_atom_site_type_symbol
C1 -0.2348(3) 0.2380(2) -0.0140(4) 0.0353(11) Uani d . 1 . . C
H1A -0.2050 0.2171 -0.0710 0.042 Uiso calc R 1 . . H
H1B -0.1772 0.2423 0.0455 0.042 Uiso calc R 1 . . H
C2 -0.3101(3) 0.1775(2) 0.0118(3) 0.0355(11) Uani d . 1 . . C
H2A -0.3695 0.1733 -0.0460 0.043 Uiso calc R 1 . . H
H2B -0.3374 0.1957 0.0719 0.043 Uiso calc R 1 . . H
C3 -0.2617(4) 0.0967(3) 0.0346(4) 0.0518(14) Uani d . 1 . . C
H3A -0.2301 0.0807 -0.0236 0.062 Uiso calc R 1 . . H
H3B -0.2053 0.1008 0.0951 0.062 Uiso calc R 1 . . H
C4 -0.3341(4) 0.0348(3) 0.0535(5) 0.088(2) Uani d . 1 . . C
H4A -0.2960 -0.0142 0.0695 0.132 Uiso calc R 1 . . H
H4B -0.3881 0.0277 -0.0074 0.132 Uiso calc R 1 . . H
H4C -0.3662 0.0498 0.1110 0.132 Uiso calc R 1 . . H
C5 -0.5297(3) 0.3249(2) -0.1242(3) 0.0284(10) Uani d . 1 B . C
C6 -0.5442(3) 0.3055(2) -0.0268(3) 0.0307(11) Uani d . 1 . . C
H6A -0.4863 0.2991 0.0272 0.037 Uiso calc R 1 . . H
C7 -0.6440(3) 0.2957(3) -0.0096(4) 0.0409(12) Uani d . 1 . . C
H7A -0.6542 0.2814 0.0564 0.049 Uiso calc R 1 . . H
C8 -0.7278(3) 0.3061(3) -0.0860(4) 0.0375(12) Uani d . 1 . . C
H8A -0.7959 0.3003 -0.0728 0.045 Uiso calc R 1 . . H
C9 -0.7134(3) 0.3249(2) -0.1820(3) 0.0348(11) Uani d . 1 . . C
H9A -0.7718 0.3314 -0.2355 0.042 Uiso calc R 1 . . H
C10 -0.6159(3) 0.3343(2) -0.2011(3) 0.0308(10) Uani d . 1 . . C
H10A -0.6069 0.3474 -0.2679 0.037 Uiso calc R 1 . . H
C11 -0.3275(3) 0.4417(2) 0.0419(3) 0.0350(11) Uani d . 1 . . C
H11A -0.4036 0.4490 0.0260 0.042 Uiso calc R 1 . . H
H11B -0.3088 0.4237 0.1134 0.042 Uiso calc R 1 . . H
C12 -0.2755(4) 0.5216(3) 0.0335(4) 0.0637(16) Uani d . 1 . . C
H12A -0.3052 0.5458 -0.0329 0.076 Uiso calc R 1 . . H
H12B -0.2003 0.5140 0.0364 0.076 Uiso calc R 1 . . H
C13 -0.2934(5) 0.5804(3) 0.1275(7) 0.120(3) Uani d . 1 . . C
H13A -0.2605 0.5565 0.1931 0.144 Uiso calc R 1 . . H
H13B -0.2572 0.6303 0.1210 0.144 Uiso calc R 1 . . H
C14 -0.3938(5) 0.5961(4) 0.1305(7) 0.124(3) Uani d . 1 . . C
H14A -0.3971 0.6303 0.1886 0.187 Uiso calc R 1 . . H
H14B -0.4304 0.5473 0.1379 0.187 Uiso calc R 1 . . H
H14C -0.4266 0.6222 0.0673 0.187 Uiso calc R 1 . . H
C15 -0.0392(3) 0.4006(2) 0.0379(3) 0.0256(9) Uani d . 1 B . C
C16 0.0591(3) 0.4242(2) 0.0255(3) 0.0287(9) Uani d . 1 . . C
H16A 0.0711 0.4348 -0.0410 0.034 Uiso calc R 1 . . H
C17 0.1393(3) 0.4324(2) 0.1081(3) 0.0315(10) Uani d . 1 . . C
H17A 0.2061 0.4471 0.0977 0.038 Uiso calc R 1 . . H
C18 0.1235(3) 0.4198(2) 0.2049(3) 0.0325(10) Uani d . 1 . . C
H18A 0.1788 0.4265 0.2615 0.039 Uiso calc R 1 . . H
C19 0.0263(3) 0.3970(2) 0.2201(3) 0.0357(10) Uani d . 1 . . C
H19A 0.0143 0.3880 0.2869 0.043 Uiso calc R 1 . . H
C20 -0.0530(3) 0.3876(3) 0.1365(3) 0.0306(10) Uani d . 1 . . C
H20A -0.1192 0.3716 0.1472 0.037 Uiso calc R 1 . . H
C21 -0.3910(4) 0.2765(3) -0.3691(4) 0.0609(16) Uani d . 1 . . C
H21A -0.4667 0.2682 -0.3776 0.073 Uiso calc R 1 A 1 H
H21B -0.3734 0.2691 -0.4371 0.073 Uiso calc R 1 A 1 H
C22 -0.3462(6) 0.2179(4) -0.3113(6) 0.042(2) Uani d P 0.60 B 1 C
H22A -0.3525 0.2271 -0.2397 0.051 Uiso calc PR 0.60 B 1 H
H22B -0.2715 0.2163 -0.3140 0.051 Uiso calc PR 0.60 B 1 H
C23 -0.3972(12) 0.1367(6) -0.3477(9) 0.071(5) Uani d P 0.60 B 1 C
H23A -0.4723 0.1375 -0.3467 0.085 Uiso calc PR 0.60 B 1 H
H23B -0.3879 0.1249 -0.4178 0.085 Uiso calc PR 0.60 B 1 H
C22' -0.4551(9) 0.2150(6) -0.3388(10) 0.057(3) Uani d P 0.40 B 2 C
H22C -0.5258 0.2272 -0.3763 0.068 Uiso calc PR 0.40 B 2 H
H22D -0.4560 0.2265 -0.2665 0.068 Uiso calc PR 0.40 B 2 H
C23' -0.4487(16) 0.1221(14) -0.343(2) 0.112(11) Uani d P 0.40 B 2 C
H23C -0.5089 0.1005 -0.3179 0.135 Uiso calc PR 0.40 B 2 H
H23D -0.4560 0.1064 -0.4152 0.135 Uiso calc PR 0.40 B 2 H
C24 -0.3481(5) 0.0826(4) -0.2815(5) 0.104(2) Uani d . 1 . . C
H24A -0.3721 0.0304 -0.3047 0.156 Uiso calc R 1 B 1 H
H24B -0.3636 0.0921 -0.2137 0.156 Uiso calc R 1 B 1 H
H24C -0.2731 0.0863 -0.2781 0.156 Uiso calc R 1 B 1 H
C25 -0.4604(3) 0.4896(2) -0.3030(4) 0.0423(12) Uani d . 1 . . C
H25A -0.5336 0.4725 -0.3199 0.051 Uiso calc R 1 B . H
H25B -0.4443 0.5009 -0.2291 0.051 Uiso calc R 1 . . H
C26 -0.4506(4) 0.5633(3) -0.3586(4) 0.0670(16) Uani d . 1 B . C
H26A -0.4726 0.5533 -0.4324 0.080 Uiso calc R 1 . . H
H26B -0.3765 0.5783 -0.3464 0.080 Uiso calc R 1 . . H
C27 -0.5153(4) 0.6350(4) -0.3289(5) 0.0775(18) Uani d . 1 . . C
H27A -0.5109 0.6787 -0.3761 0.093 Uiso calc R 1 B . H
H27B -0.5890 0.6196 -0.3371 0.093 Uiso calc R 1 . . H
C28 -0.4785(4) 0.6612(4) -0.2249(6) 0.096(2) Uani d . 1 B . C
H28A -0.5225 0.7039 -0.2094 0.144 Uiso calc R 1 . . H
H28B -0.4069 0.6796 -0.2175 0.144 Uiso calc R 1 . . H
H28C -0.4813 0.6179 -0.1778 0.144 Uiso calc R 1 . . H
C31 -0.0248(3) 0.3356(2) -0.2421(3) 0.0330(10) Uani d . 1 . . C
H31A -0.0361 0.3300 -0.3171 0.040 Uiso calc R 1 . . H
H31B 0.0482 0.3517 -0.2185 0.040 Uiso calc R 1 . . H
C32 -0.0390(3) 0.2577(2) -0.1978(3) 0.0339(10) Uani d . 1 . . C
H32A -0.1139 0.2450 -0.2118 0.041 Uiso calc R 1 . . H
H32B -0.0161 0.2607 -0.1230 0.041 Uiso calc R 1 . . H
C33 0.0186(3) 0.1926(2) -0.2376(4) 0.0449(12) Uani d . 1 . . C
H33A 0.0935 0.2054 -0.2246 0.054 Uiso calc R 1 . . H
H33B -0.0053 0.1885 -0.3122 0.054 Uiso calc R 1 . . H
C34 0.0036(4) 0.1138(2) -0.1888(4) 0.0643(15) Uani d . 1 . . C
H34A 0.0421 0.0736 -0.2179 0.096 Uiso calc R 1 . . H
H34B -0.0702 0.1005 -0.2020 0.096 Uiso calc R 1 . . H
H34C 0.0294 0.1169 -0.1151 0.096 Uiso calc R 1 . . H
C35 -0.0870(3) 0.5464(2) -0.1678(3) 0.0341(11) Uani d . 1 . . C
H35A -0.0814 0.5526 -0.0934 0.041 Uiso calc R 1 . . H
H35B -0.0188 0.5595 -0.1843 0.041 Uiso calc R 1 . . H
C36 -0.1651(5) 0.6020(3) -0.2207(5) 0.0782(18) Uani d . 1 . . C
H36A -0.2314 0.5936 -0.1975 0.094 Uiso calc R 1 . . H
H36B -0.1772 0.5918 -0.2949 0.094 Uiso calc R 1 . . H
C37 -0.1299(6) 0.6890(3) -0.1999(5) 0.094(2) Uani d . 1 . . C
H37A -0.0629 0.6968 -0.2219 0.112 Uiso calc R 1 . . H
H37B -0.1816 0.7237 -0.2414 0.112 Uiso calc R 1 . . H
C38 -0.1187(5) 0.7102(3) -0.0972(5) 0.091(2) Uani d . 1 . . C
H38A -0.0942 0.7642 -0.0884 0.136 Uiso calc R 1 . . H
H38B -0.0684 0.6756 -0.0555 0.136 Uiso calc R 1 . . H
H38C -0.1858 0.7057 -0.0759 0.136 Uiso calc R 1 . . H
C41 -0.1537(3) 0.3691(2) -0.5713(3) 0.0345(11) Uani d . 1 . . C
H41A -0.1775 0.3794 -0.6449 0.041 Uiso calc R 1 . . H
H41B -0.0771 0.3664 -0.5581 0.041 Uiso calc R 1 . . H
C42 -0.1954(4) 0.2905(3) -0.5465(4) 0.0544(14) Uani d . 1 . . C
H42A -0.1804 0.2837 -0.4717 0.065 Uiso calc R 1 . . H
H42B -0.2717 0.2909 -0.5690 0.065 Uiso calc R 1 . . H
C43 -0.1525(4) 0.2213(3) -0.5941(5) 0.0695(16) Uani d . 1 . . C
H43A -0.0759 0.2225 -0.5761 0.083 Uiso calc R 1 . . H
H43B -0.1764 0.1728 -0.5656 0.083 Uiso calc R 1 . . H
C44 -0.1847(6) 0.2202(3) -0.7052(5) 0.116(3) Uani d . 1 . . C
H44A -0.1537 0.1750 -0.7328 0.174 Uiso calc R 1 . . H
H44B -0.1614 0.2681 -0.7338 0.174 Uiso calc R 1 . . H
H44C -0.2604 0.2166 -0.7234 0.174 Uiso calc R 1 . . H
C45 -0.4461(3) 0.4091(2) -0.5778(3) 0.0296(11) Uani d . 1 B . C
C46 -0.5436(3) 0.3848(3) -0.5595(3) 0.0455(12) Uani d . 1 . . C
H46A -0.5556 0.3832 -0.4918 0.055 Uiso calc R 1 . . H
C47 -0.6212(3) 0.3636(3) -0.6392(4) 0.0437(13) Uani d . 1 . . C
H47A -0.6858 0.3463 -0.6256 0.052 Uiso calc R 1 . . H
C48 -0.6069(3) 0.3668(2) -0.7383(3) 0.0438(12) Uani d . 1 . . C
H48A -0.6610 0.3522 -0.7929 0.053 Uiso calc R 1 . . H
C49 -0.5128(3) 0.3917(3) -0.7571(3) 0.0431(11) Uani d . 1 . . C
H49A -0.5023 0.3950 -0.8252 0.052 Uiso calc R 1 . . H
C50 -0.4325(3) 0.4120(2) -0.6768(3) 0.0328(10) Uani d . 1 . . C
H50A -0.3676 0.4281 -0.6911 0.039 Uiso calc R 1 . . H
C51 -0.2520(3) 0.5777(2) -0.5417(3) 0.0357(11) Uani d . 1 . . C
H51A -0.2724 0.5748 -0.6168 0.043 Uiso calc R 1 . . H
H51B -0.3154 0.5896 -0.5149 0.043 Uiso calc R 1 . . H
C52 -0.1784(3) 0.6458(2) -0.5161(4) 0.0399(12) Uani d . 1 . . C
H52A -0.1197 0.6391 -0.5519 0.048 Uiso calc R 1 . . H
H52B -0.1501 0.6455 -0.4420 0.048 Uiso calc R 1 . . H
C53 -0.2293(3) 0.7238(3) -0.5453(4) 0.0487(13) Uani d . 1 . . C
H53A -0.2884 0.7304 -0.5101 0.058 Uiso calc R 1 . . H
H53B -0.2569 0.7244 -0.6196 0.058 Uiso calc R 1 . . H
C54 -0.1544(4) 0.7929(3) -0.5181(4) 0.0636(15) Uani d . 1 . . C
H54A -0.1912 0.8418 -0.5388 0.095 Uiso calc R 1 . . H
H54B -0.0963 0.7874 -0.5538 0.095 Uiso calc R 1 . . H
H54C -0.1281 0.7936 -0.4444 0.095 Uiso calc R 1 . . H
C55 0.0386(3) 0.4994(2) -0.4233(3) 0.0260(10) Uani d . 1 B . C
C56 0.0506(3) 0.5132(2) -0.5224(3) 0.0335(10) Uani d . 1 . . C
H56A -0.0089 0.5177 -0.5750 0.040 Uiso calc R 1 . . H
C57 0.1491(3) 0.5207(2) -0.5458(4) 0.0381(11) Uani d . 1 . . C
H57A 0.1560 0.5296 -0.6143 0.046 Uiso calc R 1 . . H
C58 0.2367(3) 0.5152(3) -0.4702(4) 0.0417(12) Uani d . 1 . . C
H58A 0.3036 0.5206 -0.4865 0.050 Uiso calc R 1 . . H
C59 0.2262(3) 0.5019(3) -0.3698(4) 0.0401(12) Uani d . 1 . . C
H59A 0.2858 0.4979 -0.3172 0.048 Uiso calc R 1 . . H
C60 0.1274(3) 0.4943(2) -0.3476(3) 0.0337(11) Uani d . 1 . . C
H60A 0.1204 0.4855 -0.2791 0.040 Uiso calc R 1 . . H
O1 -0.26425(16) 0.38689(15) -0.19084(19) 0.0259(6) Uani d . 1 . . O
O2 -0.22347(17) 0.43651(15) -0.34944(19) 0.0264(6) Uani d . 1 . . O
O3 -0.11746(17) 0.39197(15) -0.04275(18) 0.0269(6) Uani d . 1 . . O
O4 -0.36901(17) 0.42593(16) -0.49860(19) 0.0321(6) Uani d . 1 . . O
O5 -0.43372(17) 0.33409(16) -0.1464(2) 0.0343(7) Uani d . 1 . . O
O6 -0.05498(18) 0.49137(15) -0.3962(2) 0.0299(7) Uani d . 1 . . O
Sn1 -0.287764(17) 0.352628(13) -0.05432(2) 0.02412(7) Uani d . 1 B . Sn
Sn2 -0.364898(18) 0.395008(14) -0.33253(2) 0.02561(7) Uani d . 1 B . Sn
Sn3 -0.122164(18) 0.427247(13) -0.20743(2) 0.02242(7) Uani d . 1 B . Sn
Sn4 -0.198738(18) 0.465304(14) -0.48752(2) 0.02527(7) Uani d . 1 B . Sn

loop_
_atom_site_aniso_label
_atom_site_aniso_U_11
_atom_site_aniso_U_22
_atom_site_aniso_U_33
_atom_site_aniso_U_12
_atom_site_aniso_U_13
_atom_site_aniso_U_23
C1 0.035(2) 0.024(2) 0.048(3) 0.0003(19) 0.010(2) -0.001(2)
C2 0.034(2) 0.036(3) 0.040(3) 0.0027(19) 0.015(2) 0.004(2)
C3 0.067(3) 0.028(3) 0.063(4) 0.008(2) 0.019(3) 0.004(2)
C4 0.107(5) 0.037(3) 0.133(6) 0.010(3) 0.057(4) 0.027(3)
C5 0.025(2) 0.021(2) 0.041(3) -0.0013(17) 0.012(2) -0.0022(19)
C6 0.024(2) 0.038(3) 0.030(3) -0.0039(19) 0.005(2) -0.003(2)
C7 0.043(3) 0.047(3) 0.038(3) -0.006(2) 0.020(2) -0.003(2)
C8 0.023(2) 0.041(3) 0.050(3) -0.005(2) 0.011(2) -0.004(2)
C9 0.022(2) 0.040(3) 0.041(3) -0.0005(19) 0.001(2) 0.001(2)
C10 0.027(2) 0.034(3) 0.029(3) -0.0044(18) 0.0008(19) 0.0017(18)
C11 0.040(2) 0.029(3) 0.040(3) -0.0001(19) 0.018(2) -0.0038(19)
C12 0.060(3) 0.047(3) 0.087(5) 0.008(3) 0.023(3) -0.006(3)
C13 0.073(4) 0.052(4) 0.246(11) -0.032(3) 0.058(5) -0.024(5)
C14 0.107(6) 0.086(6) 0.191(9) 0.006(4) 0.056(6) 0.003(5)
C15 0.025(2) 0.022(2) 0.028(3) 0.0015(17) 0.0025(18) -0.0045(18)
C16 0.028(2) 0.035(2) 0.023(2) -0.0008(19) 0.0041(17) 0.0067(19)
C17 0.025(2) 0.029(2) 0.038(3) 0.0038(18) -0.0011(18) 0.007(2)
C18 0.029(2) 0.030(3) 0.033(3) 0.0040(18) -0.0081(18) -0.0050(19)
C19 0.038(2) 0.042(2) 0.027(2) 0.001(2) 0.0046(19) 0.001(2)
C20 0.025(2) 0.038(2) 0.028(3) -0.0033(19) 0.0034(18) -0.001(2)
C21 0.100(4) 0.044(3) 0.049(4) -0.052(3) 0.039(3) -0.010(3)
C22 0.071(6) 0.030(5) 0.020(4) 0.003(4) -0.006(4) -0.008(3)
C23 0.190(17) 0.004(5) 0.026(6) 0.007(8) 0.036(8) 0.004(4)
C22' 0.067(8) 0.027(7) 0.074(10) -0.013(6) 0.008(7) 0.006(6)
C23' 0.084(14) 0.048(14) 0.18(3) -0.009(10) -0.030(13) -0.059(14)
C24 0.091(5) 0.118(6) 0.104(6) -0.027(4) 0.023(4) -0.044(5)
C25 0.029(2) 0.043(3) 0.056(3) 0.009(2) 0.011(2) 0.012(2)
C26 0.071(4) 0.069(4) 0.065(4) 0.012(3) 0.023(3) -0.003(3)
C27 0.076(4) 0.079(4) 0.079(5) 0.020(3) 0.018(4) -0.008(4)
C28 0.080(4) 0.086(5) 0.117(6) 0.013(3) 0.005(4) -0.023(4)
C31 0.025(2) 0.041(3) 0.033(3) 0.0082(19) 0.0067(19) 0.006(2)
C32 0.036(2) 0.018(2) 0.051(3) -0.0060(18) 0.017(2) -0.005(2)
C33 0.038(3) 0.023(2) 0.073(4) 0.0068(19) 0.010(2) -0.003(2)
C34 0.070(3) 0.029(3) 0.093(5) 0.004(2) 0.013(3) 0.003(3)
C35 0.029(2) 0.030(3) 0.039(3) 0.0002(19) -0.002(2) -0.009(2)
C36 0.119(5) 0.038(3) 0.071(5) 0.011(3) 0.002(4) -0.010(3)
C37 0.176(7) 0.031(4) 0.076(5) -0.011(4) 0.028(5) 0.000(3)
C38 0.150(6) 0.040(3) 0.093(6) -0.011(4) 0.049(5) -0.026(3)
C41 0.034(2) 0.035(3) 0.038(3) -0.0047(18) 0.014(2) -0.0049(19)
C42 0.092(4) 0.033(3) 0.047(3) -0.008(3) 0.035(3) -0.004(2)
C43 0.094(4) 0.037(3) 0.082(5) -0.002(3) 0.030(4) 0.002(3)
C44 0.254(9) 0.050(4) 0.046(4) -0.039(5) 0.035(5) -0.010(3)
C45 0.021(2) 0.035(3) 0.029(3) 0.0009(18) -0.0027(18) 0.0042(19)
C46 0.032(2) 0.073(3) 0.029(3) -0.010(2) 0.001(2) 0.002(2)
C47 0.026(2) 0.064(3) 0.038(3) -0.003(2) -0.002(2) 0.011(2)
C48 0.031(2) 0.059(3) 0.035(3) 0.005(2) -0.008(2) -0.006(2)
C49 0.041(3) 0.063(3) 0.024(3) 0.003(2) 0.0023(19) -0.002(2)
C50 0.031(2) 0.038(3) 0.028(3) 0.0002(18) 0.0016(18) 0.0004(19)
C51 0.032(2) 0.033(3) 0.038(3) 0.001(2) -0.003(2) 0.011(2)
C52 0.046(3) 0.025(3) 0.050(3) 0.002(2) 0.013(2) 0.001(2)
C53 0.056(3) 0.029(3) 0.062(4) 0.007(2) 0.013(3) 0.006(2)
C54 0.081(4) 0.032(3) 0.078(4) -0.008(2) 0.018(3) 0.008(3)
C55 0.027(2) 0.019(2) 0.032(3) -0.0015(18) 0.004(2) -0.0018(19)
C56 0.031(2) 0.033(2) 0.037(3) -0.0053(19) 0.006(2) -0.003(2)
C57 0.043(3) 0.033(3) 0.043(3) -0.007(2) 0.019(2) -0.009(2)
C58 0.037(3) 0.034(3) 0.059(4) -0.006(2) 0.021(3) -0.003(2)
C59 0.025(2) 0.034(3) 0.059(4) 0.003(2) 0.004(2) 0.002(2)
C60 0.031(2) 0.034(3) 0.038(3) -0.0001(18) 0.009(2) 0.005(2)
O1 0.0158(12) 0.0388(16) 0.0229(15) -0.0026(12) 0.0029(11) 0.0012(12)
O2 0.0240(13) 0.0335(16) 0.0212(15) -0.0040(12) 0.0030(11) 0.0043(12)
O3 0.0214(14) 0.0359(15) 0.0226(16) -0.0023(13) 0.0020(12) 0.0004(13)
O4 0.0267(14) 0.0485(17) 0.0197(16) -0.0072(14) 0.0013(12) 0.0037(14)
O5 0.0186(14) 0.053(2) 0.0334(18) -0.0035(12) 0.0089(12) -0.0020(14)
O6 0.0233(15) 0.0389(17) 0.0279(17) -0.0022(12) 0.0062(12) 0.0011(12)
Sn1 0.02384(14) 0.02722(15) 0.02162(17) -0.00115(12) 0.00519(12) -0.00018(12)
Sn2 0.01952(14) 0.03162(16) 0.02479(18) -0.00301(11) 0.00200(12) 0.00054(13)
Sn3 0.01873(13) 0.02237(14) 0.02574(17) -0.00052(11) 0.00325(12) -0.00092(12)
Sn4 0.02639(15) 0.02703(15) 0.02278(17) -0.00118(12) 0.00571(12) 0.00229(13)

loop_
_atom_type_symbol
_atom_type_description
_atom_type_scat_dispersion_real
_atom_type_scat_dispersion_imag
_atom_type_scat_source
C C 0.0033 0.0016 'International Tables Vol C Tables 4.2.6.8 and 6.1.1.4'
H H 0.0000 0.0000 'International Tables Vol C Tables 4.2.6.8 and 6.1.1.4'
O O 0.0106 0.0060 'International Tables Vol C Tables 4.2.6.8 and 6.1.1.4'
Sn Sn -0.6537 1.4246 'International Tables Vol C Tables 4.2.6.8 and 6.1.1.4'

loop_
_geom_angle_atom_site_label_1
_geom_angle_atom_site_label_2
_geom_angle_atom_site_label_3
_geom_angle
_geom_angle_publ_flag
C2 C1 Sn1 119.6(3) ?
C2 C1 H1A 107.4 ?
Sn1 C1 H1A 107.4 ?
C2 C1 H1B 107.4 ?
Sn1 C1 H1B 107.4 ?
H1A C1 H1B 106.9 ?
C1 C2 C3 113.5(3) ?
C1 C2 H2A 108.9 ?
C3 C2 H2A 108.9 ?
C1 C2 H2B 108.9 ?
C3 C2 H2B 108.9 ?
H2A C2 H2B 107.7 ?
C4 C3 C2 115.3(4) ?
C4 C3 H3A 108.4 ?
C2 C3 H3A 108.4 ?
C4 C3 H3B 108.4 ?
C2 C3 H3B 108.4 ?
H3A C3 H3B 107.5 ?
C3 C4 H4A 109.5 ?
C3 C4 H4B 109.5 ?
H4A C4 H4B 109.5 ?
C3 C4 H4C 109.5 ?
H4A C4 H4C 109.5 ?
H4B C4 H4C 109.5 ?
O5 C5 C10 119.0(4) ?
O5 C5 C6 122.1(4) ?
C10 C5 C6 118.9(3) ?
C7 C6 C5 119.2(4) ?
C7 C6 H6A 120.4 ?
C5 C6 H6A 120.4 ?
C8 C7 C6 121.0(4) ?
C8 C7 H7A 119.5 ?
C6 C7 H7A 119.5 ?
C7 C8 C9 119.7(4) ?
C7 C8 H8A 120.1 ?
C9 C8 H8A 120.1 ?
C10 C9 C8 120.4(4) ?
C10 C9 H9A 119.8 ?
C8 C9 H9A 119.8 ?
C9 C10 C5 120.7(4) ?
C9 C10 H10A 119.6 ?
C5 C10 H10A 119.6 ?
C12 C11 Sn1 115.4(3) ?
C12 C11 H11A 108.4 ?
Sn1 C11 H11A 108.4 ?
C12 C11 H11B 108.4 ?
Sn1 C11 H11B 108.4 ?
H11A C11 H11B 107.5 ?
C11 C12 C13 110.7(4) ?
C11 C12 H12A 109.5 ?
C13 C12 H12A 109.5 ?
C11 C12 H12B 109.5 ?
C13 C12 H12B 109.5 ?
H12A C12 H12B 108.1 ?
C14 C13 C12 115.0(7) ?
C14 C13 H13A 108.5 ?
C12 C13 H13A 108.5 ?
C14 C13 H13B 108.5 ?
C12 C13 H13B 108.5 ?
H13A C13 H13B 107.5 ?
C13 C14 H14A 109.5 ?
C13 C14 H14B 109.5 ?
H14A C14 H14B 109.5 ?
C13 C14 H14C 109.5 ?
H14A C14 H14C 109.5 ?
H14B C14 H14C 109.5 ?
O3 C15 C20 121.8(3) ?
O3 C15 C16 121.2(3) ?
C20 C15 C16 117.0(3) ?
C17 C16 C15 121.1(4) ?
C17 C16 H16A 119.4 ?
C15 C16 H16A 119.4 ?
C18 C17 C16 120.7(3) ?
C18 C17 H17A 119.6 ?
C16 C17 H17A 119.6 ?
C17 C18 C19 119.6(4) ?
C17 C18 H18A 120.2 ?
C19 C18 H18A 120.2 ?
C20 C19 C18 119.1(4) ?
C20 C19 H19A 120.4 ?
C18 C19 H19A 120.4 ?
C19 C20 C15 122.4(3) ?
C19 C20 H20A 118.8 ?
C15 C20 H20A 118.8 ?
C22 C21 C22' 60.5(6) ?
C22 C21 Sn2 124.0(5) ?
C22' C21 Sn2 135.5(6) ?
C22 C21 H21A 106.3 ?
C22' C21 H21A 46.0 ?
Sn2 C21 H21A 106.3 ?
C22 C21 H21B 106.3 ?
C22' C21 H21B 114.4 ?
Sn2 C21 H21B 106.3 ?
H21A C21 H21B 106.4 ?
C21 C22 C23 111.7(7) ?
C21 C22 H22A 109.3 ?
C23 C22 H22A 109.3 ?
C21 C22 H22B 109.3 ?
C23 C22 H22B 109.3 ?
H22A C22 H22B 107.9 ?
C24 C23 C22 106.3(10) ?
C24 C23 H23A 110.5 ?
C22 C23 H23A 110.5 ?
C24 C23 H23B 110.5 ?
C22 C23 H23B 110.5 ?
H23A C23 H23B 108.7 ?
C21 C22' C23' 132.5(13) ?
C21 C22' H22C 104.1 ?
C23' C22' H22C 104.1 ?
C21 C22' H22D 104.1 ?
C23' C22' H22D 104.1 ?
H22C C22' H22D 105.5 ?
C24 C23' C22' 117.2(13) ?
C24 C23' H23C 108.0 ?
C22' C23' H23C 108.0 ?
C24 C23' H23D 108.0 ?
C22' C23' H23D 108.0 ?
H23C C23' H23D 107.3 ?
C23 C24 C23' 27.9(10) ?
C23 C24 H24A 109.5 ?
C23' C24 H24A 92.3 ?
C23 C24 H24B 109.5 ?
C23' C24 H24B 96.3 ?
H24A C24 H24B 109.5 ?
C23 C24 H24C 109.5 ?
C23' C24 H24C 137.2 ?
H24A C24 H24C 109.5 ?
H24B C24 H24C 109.5 ?
C26 C25 Sn2 116.3(3) ?
C26 C25 H25A 108.2 ?
Sn2 C25 H25A 108.2 ?
C26 C25 H25B 108.2 ?
Sn2 C25 H25B 108.2 ?
H25A C25 H25B 107.4 ?
C25 C26 C27 115.5(4) ?
C25 C26 H26A 108.4 ?
C27 C26 H26A 108.4 ?
C25 C26 H26B 108.4 ?
C27 C26 H26B 108.4 ?
H26A C26 H26B 107.5 ?
C28 C27 C26 112.6(5) ?
C28 C27 H27A 109.1 ?
C26 C27 H27A 109.1 ?
C28 C27 H27B 109.1 ?
C26 C27 H27B 109.1 ?
H27A C27 H27B 107.8 ?
C27 C28 H28A 109.5 ?
C27 C28 H28B 109.5 ?
H28A C28 H28B 109.5 ?
C27 C28 H28C 109.5 ?
H28A C28 H28C 109.5 ?
H28B C28 H28C 109.5 ?
C32 C31 Sn3 116.6(2) ?
C32 C31 H31A 108.1 ?
Sn3 C31 H31A 108.1 ?
C32 C31 H31B 108.1 ?
Sn3 C31 H31B 108.1 ?
H31A C31 H31B 107.3 ?
C31 C32 C33 114.5(3) ?
C31 C32 H32A 108.6 ?
C33 C32 H32A 108.6 ?
C31 C32 H32B 108.6 ?
C33 C32 H32B 108.6 ?
H32A C32 H32B 107.6 ?
C32 C33 C34 112.9(4) ?
C32 C33 H33A 109.0 ?
C34 C33 H33A 109.0 ?
C32 C33 H33B 109.0 ?
C34 C33 H33B 109.0 ?
H33A C33 H33B 107.8 ?
C33 C34 H34A 109.5 ?
C33 C34 H34B 109.5 ?
H34A C34 H34B 109.5 ?
C33 C34 H34C 109.5 ?
H34A C34 H34C 109.5 ?
H34B C34 H34C 109.5 ?
C36 C35 Sn3 113.6(3) ?
C36 C35 H35A 108.8 ?
Sn3 C35 H35A 108.8 ?
C36 C35 H35B 108.8 ?
Sn3 C35 H35B 108.8 ?
H35A C35 H35B 107.7 ?
C35 C36 C37 111.9(5) ?
C35 C36 H36A 109.2 ?
C37 C36 H36A 109.2 ?
C35 C36 H36B 109.2 ?
C37 C36 H36B 109.2 ?
H36A C36 H36B 107.9 ?
C38 C37 C36 113.1(5) ?
C38 C37 H37A 109.0 ?
C36 C37 H37A 109.0 ?
C38 C37 H37B 109.0 ?
C36 C37 H37B 109.0 ?
H37A C37 H37B 107.8 ?
C37 C38 H38A 109.5 ?
C37 C38 H38B 109.5 ?
H38A C38 H38B 109.5 ?
C37 C38 H38C 109.5 ?
H38A C38 H38C 109.5 ?
H38B C38 H38C 109.5 ?
C42 C41 Sn4 115.0(3) ?
C42 C41 H41A 108.5 ?
Sn4 C41 H41A 108.5 ?
C42 C41 H41B 108.5 ?
Sn4 C41 H41B 108.5 ?
H41A C41 H41B 107.5 ?
C43 C42 C41 115.3(4) ?
C43 C42 H42A 108.4 ?
C41 C42 H42A 108.4 ?
C43 C42 H42B 108.4 ?
C41 C42 H42B 108.4 ?
H42A C42 H42B 107.5 ?
C44 C43 C42 112.4(5) ?
C44 C43 H43A 109.1 ?
C42 C43 H43A 109.1 ?
C44 C43 H43B 109.1 ?
C42 C43 H43B 109.1 ?
H43A C43 H43B 107.9 ?
C43 C44 H44A 109.5 ?
C43 C44 H44B 109.5 ?
H44A C44 H44B 109.5 ?
C43 C44 H44C 109.5 ?
H44A C44 H44C 109.5 ?
H44B C44 H44C 109.5 ?
O4 C45 C50 122.2(3) ?
O4 C45 C46 119.7(4) ?
C50 C45 C46 118.0(4) ?
C47 C46 C45 120.4(4) ?
C47 C46 H46A 119.8 ?
C45 C46 H46A 119.8 ?
C48 C47 C46 121.2(4) ?
C48 C47 H47A 119.4 ?
C46 C47 H47A 119.4 ?
C47 C48 C49 118.8(4) ?
C47 C48 H48A 120.6 ?
C49 C48 H48A 120.6 ?
C48 C49 C50 120.7(4) ?
C48 C49 H49A 119.7 ?
C50 C49 H49A 119.7 ?
C45 C50 C49 120.9(3) ?
C45 C50 H50A 119.5 ?
C49 C50 H50A 119.5 ?
C52 C51 Sn4 117.9(3) ?
C52 C51 H51A 107.8 ?
Sn4 C51 H51A 107.8 ?
C52 C51 H51B 107.8 ?
Sn4 C51 H51B 107.8 ?
H51A C51 H51B 107.2 ?
C51 C52 C53 113.1(4) ?
C51 C52 H52A 109.0 ?
C53 C52 H52A 109.0 ?
C51 C52 H52B 109.0 ?
C53 C52 H52B 109.0 ?
H52A C52 H52B 107.8 ?
C52 C53 C54 112.9(4) ?
C52 C53 H53A 109.0 ?
C54 C53 H53A 109.0 ?
C52 C53 H53B 109.0 ?
C54 C53 H53B 109.0 ?
H53A C53 H53B 107.8 ?
C53 C54 H54A 109.5 ?
C53 C54 H54B 109.5 ?
H54A C54 H54B 109.5 ?
C53 C54 H54C 109.5 ?
H54A C54 H54C 109.5 ?
H54B C54 H54C 109.5 ?
O6 C55 C56 123.3(4) ?
O6 C55 C60 118.5(4) ?
C56 C55 C60 118.2(3) ?
C55 C56 C57 120.8(4) ?
C55 C56 H56A 119.6 ?
C57 C56 H56A 119.6 ?
C58 C57 C56 120.5(4) ?
C58 C57 H57A 119.8 ?
C56 C57 H57A 119.8 ?
C57 C58 C59 119.6(4) ?
C57 C58 H58A 120.2 ?
C59 C58 H58A 120.2 ?
C60 C59 C58 119.3(4) ?
C60 C59 H59A 120.4 ?
C58 C59 H59A 120.4 ?
C59 C60 C55 121.6(4) ?
C59 C60 H60A 119.2 ?
C55 C60 H60A 119.2 ?
Sn1 O1 Sn3 120.25(12) yes
Sn1 O1 Sn2 131.61(11) yes
Sn3 O1 Sn2 108.08(11) yes
Sn4 O2 Sn2 120.09(12) yes
Sn4 O2 Sn3 131.74(11) yes
Sn2 O2 Sn3 107.75(11) yes
C15 O3 Sn3 128.4(2) ?
C15 O3 Sn1 131.7(2) ?
Sn3 O3 Sn1 99.60(9) yes
C45 O4 Sn2 126.2(2) ?
C45 O4 Sn4 133.1(2) ?
Sn2 O4 Sn4 99.44(9) yes
C5 O5 Sn1 132.2(3) ?
C55 O6 Sn4 129.1(3) ?
O1 Sn1 O5 78.00(10) yes
O1 Sn1 C1 113.85(14) yes
O5 Sn1 C1 103.18(13) yes
O1 Sn1 C11 116.19(13) yes
O5 Sn1 C11 99.28(13) yes
C1 Sn1 C11 128.22(17) yes
O1 Sn1 O3 70.01(9) yes
O5 Sn1 O3 148.00(9) yes
C1 Sn1 O3 89.25(12) yes
C11 Sn1 O3 95.57(12) yes
O2 Sn2 O1 72.17(9) yes
O2 Sn2 C21 114.97(15) yes
O1 Sn2 C21 101.10(17) yes
O2 Sn2 C25 109.63(13) yes
O1 Sn2 C25 100.05(15) yes
C21 Sn2 C25 134.59(18) yes
O2 Sn2 O4 70.26(9) yes
O1 Sn2 O4 142.25(9) yes
C21 Sn2 O4 91.48(15) yes
C25 Sn2 O4 95.70(14) yes
O1 Sn3 O2 71.99(9) yes
O1 Sn3 C31 111.92(12) yes
O2 Sn3 C31 99.28(13) yes
O1 Sn3 C35 117.07(13) yes
O2 Sn3 C35 102.75(14) yes
C31 Sn3 C35 130.35(15) yes
O1 Sn3 O3 70.13(9) yes
O2 Sn3 O3 142.08(8) yes
C31 Sn3 O3 96.25(13) yes
C35 Sn3 O3 92.83(14) yes
O2 Sn4 O6 78.58(9) yes
O2 Sn4 C51 115.92(14) yes
O6 Sn4 C51 101.91(13) yes
O2 Sn4 C41 113.83(13) yes
O6 Sn4 C41 99.26(13) yes
C51 Sn4 C41 128.69(17) yes
O2 Sn4 O4 70.14(9) yes
O6 Sn4 O4 148.59(9) yes
C51 Sn4 O4 89.52(12) yes
C41 Sn4 O4 95.90(12) yes

loop_
_geom_bond_atom_site_label_1
_geom_bond_atom_site_label_2
_geom_bond_distance
_geom_bond_publ_flag
C1 C2 1.519(5) ?
C1 H1A 0.9900 ?
C1 H1B 0.9900 ?
C2 C3 1.531(6) ?
C2 H2A 0.9900 ?
C2 H2B 0.9900 ?
C3 C4 1.479(6) ?
C3 H3A 0.9900 ?
C3 H3B 0.9900 ?
C4 H4A 0.9800 ?
C4 H4B 0.9800 ?
C4 H4C 0.9800 ?
C5 O5 1.360(4) ?
C5 C10 1.386(5) ?
C5 C6 1.393(5) ?
C6 C7 1.386(5) ?
C6 H6A 0.9500 ?
C7 C8 1.362(6) ?
C7 H7A 0.9500 ?
C8 C9 1.373(6) ?
C8 H8A 0.9500 ?
C9 C10 1.364(5) ?
C9 H9A 0.9500 ?
C10 H10A 0.9500 ?
C11 C12 1.544(6) ?
C11 H11A 0.9900 ?
C11 H11B 0.9900 ?
C12 C13 1.664(8) ?
C12 H12A 0.9900 ?
C12 H12B 0.9900 ?
C13 C14 1.356(7) ?
C13 H13A 0.9900 ?
C13 H13B 0.9900 ?
C14 H14A 0.9800 ?
C14 H14B 0.9800 ?
C14 H14C 0.9800 ?
C15 O3 1.348(4) ?
C15 C20 1.384(5) ?
C15 C16 1.394(5) ?
C16 C17 1.381(5) ?
C16 H16A 0.9500 ?
C17 C18 1.368(5) ?
C17 H17A 0.9500 ?
C18 C19 1.388(5) ?
C18 H18A 0.9500 ?
C19 C20 1.384(5) ?
C19 H19A 0.9500 ?
C20 H20A 0.9500 ?
C21 C22 1.334(9) ?
C21 C22' 1.455(11) ?
C21 H21A 0.9900 ?
C21 H21B 0.9900 ?
C22 C23 1.580(14) ?
C22 H22A 0.9900 ?
C22 H22B 0.9900 ?
C23 C24 1.357(14) ?
C23 H23A 0.9900 ?
C23 H23B 0.9900 ?
C22' C23' 1.60(3) ?
C22' H22C 0.9900 ?
C22' H22D 0.9900 ?
C23' C24 1.57(3) ?
C23' H23C 0.9900 ?
C23' H23D 0.9900 ?
C24 H24A 0.9800 ?
C24 H24B 0.9800 ?
C24 H24C 0.9800 ?
C25 C26 1.484(6) ?
C25 H25A 0.9900 ?
C25 H25B 0.9900 ?
C26 C27 1.587(7) ?
C26 H26A 0.9900 ?
C26 H26B 0.9900 ?
C27 C28 1.453(8) ?
C27 H27A 0.9900 ?
C27 H27B 0.9900 ?
C28 H28A 0.9800 ?
C28 H28B 0.9800 ?
C28 H28C 0.9800 ?
C31 C32 1.487(5) ?
C31 H31A 0.9900 ?
C31 H31B 0.9900 ?
C32 C33 1.503(5) ?
C32 H32A 0.9900 ?
C32 H32B 0.9900 ?
C33 C34 1.529(6) ?
C33 H33A 0.9900 ?
C33 H33B 0.9900 ?
C34 H34A 0.9800 ?
C34 H34B 0.9800 ?
C34 H34C 0.9800 ?
C35 C36 1.478(6) ?
C35 H35A 0.9900 ?
C35 H35B 0.9900 ?
C36 C37 1.571(7) ?
C36 H36A 0.9900 ?
C36 H36B 0.9900 ?
C37 C38 1.401(7) ?
C37 H37A 0.9900 ?
C37 H37B 0.9900 ?
C38 H38A 0.9800 ?
C38 H38B 0.9800 ?
C38 H38C 0.9800 ?
C41 C42 1.515(6) ?
C41 H41A 0.9900 ?
C41 H41B 0.9900 ?
C42 C43 1.506(6) ?
C42 H42A 0.9900 ?
C42 H42B 0.9900 ?
C43 C44 1.466(8) ?
C43 H43A 0.9900 ?
C43 H43B 0.9900 ?
C44 H44A 0.9800 ?
C44 H44B 0.9800 ?
C44 H44C 0.9800 ?
C45 O4 1.350(4) ?
C45 C50 1.371(5) ?
C45 C46 1.413(5) ?
C46 C47 1.376(6) ?
C46 H46A 0.9500 ?
C47 C48 1.376(6) ?
C47 H47A 0.9500 ?
C48 C49 1.376(5) ?
C48 H48A 0.9500 ?
C49 C50 1.397(5) ?
C49 H49A 0.9500 ?
C50 H50A 0.9500 ?
C51 C52 1.512(5) ?
C51 H51A 0.9900 ?
C51 H51B 0.9900 ?
C52 C53 1.513(6) ?
C52 H52A 0.9900 ?
C52 H52B 0.9900 ?
C53 C54 1.538(6) ?
C53 H53A 0.9900 ?
C53 H53B 0.9900 ?
C54 H54A 0.9800 ?
C54 H54B 0.9800 ?
C54 H54C 0.9800 ?
C55 O6 1.354(4) ?
C55 C56 1.386(5) ?
C55 C60 1.394(5) ?
C56 C57 1.396(5) ?
C56 H56A 0.9500 ?
C57 C58 1.382(6) ?
C57 H57A 0.9500 ?
C58 C59 1.395(6) ?
C58 H58A 0.9500 ?
C59 C60 1.393(5) ?
C59 H59A 0.9500 ?
C60 H60A 0.9500 ?
Sn1 C1 2.119(4) yes
Sn1 C11 2.127(4) yes
Sn1 O1 1.999(2) yes
Sn1 O3 2.315(2) yes
Sn1 O5 2.096(2) yes
Sn2 C21 2.102(5) yes
Sn2 C25 2.134(4) yes
Sn2 O1 2.098(2) yes
Sn2 O2 2.043(2) yes
Sn2 O4 2.275(2) yes
Sn3 C31 2.133(4) yes
Sn3 C35 2.138(4) yes
Sn3 O1 2.043(2) yes
Sn3 O2 2.107(2) yes
Sn3 O3 2.274(2) yes
Sn4 C41 2.140(4) yes
Sn4 C51 2.130(4) yes
Sn4 O2 1.998(2) yes
Sn4 O4 2.315(2) yes
Sn4 O6 2.092(2) yes

loop_
_geom_torsion_atom_site_label_1
_geom_torsion_atom_site_label_2
_geom_torsion_atom_site_label_3
_geom_torsion_atom_site_label_4
_geom_torsion
Sn1 C1 C2 C3 177.4(3)
C1 C2 C3 C4 -176.2(5)
O5 C5 C6 C7 -178.9(4)
C10 C5 C6 C7 0.4(6)
C5 C6 C7 C8 -1.2(6)
C6 C7 C8 C9 1.5(7)
C7 C8 C9 C10 -0.9(7)
C8 C9 C10 C5 0.1(6)
O5 C5 C10 C9 179.4(4)
C6 C5 C10 C9 0.2(6)
Sn1 C11 C12 C13 -168.6(4)
C11 C12 C13 C14 -60.0(8)
O3 C15 C16 C17 -179.6(4)
C20 C15 C16 C17 1.4(6)
C15 C16 C17 C18 -1.9(6)
C16 C17 C18 C19 1.2(6)
C17 C18 C19 C20 0.0(6)
C18 C19 C20 C15 -0.5(6)
O3 C15 C20 C19 -179.3(4)
C16 C15 C20 C19 -0.2(6)
C22' C21 C22 C23 41.6(9)
Sn2 C21 C22 C23 169.0(6)
C21 C22 C23 C24 -177.8(8)
C22 C21 C22' C23' -49.2(17)
Sn2 C21 C22' C23' -159.1(15)
C21 C22' C23' C24 60(3)
C22 C23 C24 C23' 131(3)
C22' C23' C24 C23 -48.3(19)
Sn2 C25 C26 C27 -175.2(4)
C25 C26 C27 C28 66.2(7)
Sn3 C31 C32 C33 170.7(3)
C31 C32 C33 C34 178.9(4)
Sn3 C35 C36 C37 -173.0(4)
C35 C36 C37 C38 -63.5(8)
Sn4 C41 C42 C43 -171.9(4)
C41 C42 C43 C44 -67.0(7)
O4 C45 C46 C47 -176.5(4)
C50 C45 C46 C47 1.1(6)
C45 C46 C47 C48 -1.3(7)
C46 C47 C48 C49 0.2(7)
C47 C48 C49 C50 1.1(7)
O4 C45 C50 C49 177.7(4)
C46 C45 C50 C49 0.1(6)
C48 C49 C50 C45 -1.2(6)
Sn4 C51 C52 C53 -171.8(3)
C51 C52 C53 C54 179.4(4)
O6 C55 C56 C57 -179.8(4)
C60 C55 C56 C57 1.0(6)
C55 C56 C57 C58 -0.7(6)
C56 C57 C58 C59 0.2(6)
C57 C58 C59 C60 -0.1(6)
C58 C59 C60 C55 0.4(7)
O6 C55 C60 C59 179.9(4)
C56 C55 C60 C59 -0.8(6)
C20 C15 O3 Sn3 169.6(3)
C16 C15 O3 Sn3 -9.4(5)
C20 C15 O3 Sn1 -2.2(5)
C16 C15 O3 Sn1 178.8(3)
C50 C45 O4 Sn2 -163.3(3)
C46 C45 O4 Sn2 14.2(5)
C50 C45 O4 Sn4 1.3(6)
C46 C45 O4 Sn4 178.9(3)
C10 C5 O5 Sn1 162.8(3)
C6 C5 O5 Sn1 -17.9(5)
C56 C55 O6 Sn4 19.2(5)
C60 C55 O6 Sn4 -161.6(3)
Sn3 O1 Sn1 O5 179.81(16)
Sn2 O1 Sn1 O5 2.77(16)
Sn3 O1 Sn1 C1 -80.93(18)
Sn2 O1 Sn1 C1 102.0(2)
Sn3 O1 Sn1 C11 85.27(17)
Sn2 O1 Sn1 C11 -91.8(2)
Sn3 O1 Sn1 O3 -1.07(12)
Sn2 O1 Sn1 O3 -178.11(19)
C5 O5 Sn1 O1 -161.4(3)
C5 O5 Sn1 C1 86.6(3)
C5 O5 Sn1 C11 -46.4(3)
C5 O5 Sn1 O3 -163.0(3)
C2 C1 Sn1 O1 -122.8(3)
C2 C1 Sn1 O5 -40.3(4)
C2 C1 Sn1 C11 73.0(4)
C2 C1 Sn1 O3 169.5(3)
C12 C11 Sn1 O1 -34.9(4)
C12 C11 Sn1 O5 -116.0(3)
C12 C11 Sn1 C1 129.0(3)
C12 C11 Sn1 O3 35.6(3)
C15 O3 Sn1 O1 174.3(3)
Sn3 O3 Sn1 O1 0.84(10)
C15 O3 Sn1 O5 175.9(3)
Sn3 O3 Sn1 O5 2.5(2)
C15 O3 Sn1 C1 -69.9(3)
Sn3 O3 Sn1 C1 116.63(15)
C15 O3 Sn1 C11 58.4(3)
Sn3 O3 Sn1 C11 -115.03(14)
Sn4 O2 Sn2 O1 173.95(14)
Sn3 O2 Sn2 O1 0.56(12)
Sn4 O2 Sn2 C21 79.7(2)
Sn3 O2 Sn2 C21 -93.65(19)
Sn4 O2 Sn2 C25 -91.47(19)
Sn3 O2 Sn2 C25 95.14(17)
Sn4 O2 Sn2 O4 -2.39(13)
Sn3 O2 Sn2 O4 -175.78(13)
Sn1 O1 Sn2 O2 176.73(17)
Sn3 O1 Sn2 O2 -0.57(12)
Sn1 O1 Sn2 C21 -70.4(2)
Sn3 O1 Sn2 C21 112.30(16)
Sn1 O1 Sn2 C25 69.19(19)
Sn3 O1 Sn2 C25 -108.11(15)
Sn1 O1 Sn2 O4 -177.63(13)
Sn3 O1 Sn2 O4 5.1(2)
C22 C21 Sn2 O2 73.0(6)
C22' C21 Sn2 O2 153.8(9)
C22 C21 Sn2 O1 -2.4(6)
C22' C21 Sn2 O1 78.4(9)
C22 C21 Sn2 C25 -118.7(6)
C22' C21 Sn2 C25 -37.9(10)
C22 C21 Sn2 O4 141.9(6)
C22' C21 Sn2 O4 -137.4(9)
C26 C25 Sn2 O2 37.5(4)
C26 C25 Sn2 O1 112.1(4)
C26 C25 Sn2 C21 -131.3(4)
C26 C25 Sn2 O4 -33.5(4)
C45 O4 Sn2 O2 170.5(3)
Sn4 O4 Sn2 O2 1.81(10)
C45 O4 Sn2 O1 164.8(3)
Sn4 O4 Sn2 O1 -3.9(2)
C45 O4 Sn2 C21 54.5(3)
Sn4 O4 Sn2 C21 -114.25(17)
C45 O4 Sn2 C25 -80.6(3)
Sn4 O4 Sn2 C25 110.65(14)
Sn1 O1 Sn3 O2 -177.11(14)
Sn2 O1 Sn3 O2 0.56(12)
Sn1 O1 Sn3 C31 89.91(18)
Sn2 O1 Sn3 C31 -92.42(16)
Sn1 O1 Sn3 C35 -81.69(19)
Sn2 O1 Sn3 C35 95.98(17)
Sn1 O1 Sn3 O3 1.09(13)
Sn2 O1 Sn3 O3 178.76(14)
Sn4 O2 Sn3 O1 -172.90(17)
Sn2 O2 Sn3 O1 -0.57(12)
Sn4 O2 Sn3 C31 -62.75(19)
Sn2 O2 Sn3 C31 109.58(14)
Sn4 O2 Sn3 C35 72.5(2)
Sn2 O2 Sn3 C35 -115.22(14)
Sn4 O2 Sn3 O3 -175.65(13)
Sn2 O2 Sn3 O3 -3.3(2)
C32 C31 Sn3 O1 -32.1(3)
C32 C31 Sn3 O2 -106.4(3)
C32 C31 Sn3 C35 138.0(3)
C32 C31 Sn3 O3 38.9(3)
C36 C35 Sn3 O1 -54.2(4)
C36 C35 Sn3 O2 21.9(4)
C36 C35 Sn3 C31 136.0(4)
C36 C35 Sn3 O3 -123.3(4)
C15 O3 Sn3 O1 -174.6(3)
Sn1 O3 Sn3 O1 -0.82(10)
C15 O3 Sn3 O2 -171.8(3)
Sn1 O3 Sn3 O2 2.0(2)
C15 O3 Sn3 C31 74.3(3)
Sn1 O3 Sn3 C31 -111.90(13)
C15 O3 Sn3 C35 -56.8(3)
Sn1 O3 Sn3 C35 116.99(13)
Sn2 O2 Sn4 O6 179.47(15)
Sn3 O2 Sn4 O6 -8.97(16)
Sn2 O2 Sn4 C51 81.66(18)
Sn3 O2 Sn4 C51 -106.79(19)
Sn2 O2 Sn4 C41 -85.35(17)
Sn3 O2 Sn4 C41 86.2(2)
Sn2 O2 Sn4 O4 2.35(13)
Sn3 O2 Sn4 O4 173.91(19)
C55 O6 Sn4 O2 159.9(3)
C55 O6 Sn4 C51 -85.7(3)
C55 O6 Sn4 C41 47.3(3)
C55 O6 Sn4 O4 165.1(3)
C52 C51 Sn4 O2 89.1(3)
C52 C51 Sn4 O6 6.2(3)
C52 C51 Sn4 C41 -106.1(3)
C52 C51 Sn4 O4 156.7(3)
C42 C41 Sn4 O2 29.3(4)
C42 C41 Sn4 O6 110.9(3)
C42 C41 Sn4 C51 -135.7(3)
C42 C41 Sn4 O4 -41.5(3)
C45 O4 Sn4 O2 -169.4(3)
Sn2 O4 Sn4 O2 -1.85(10)
C45 O4 Sn4 O6 -174.8(3)
Sn2 O4 Sn4 O6 -7.3(2)
C45 O4 Sn4 C51 72.7(4)
Sn2 O4 Sn4 C51 -119.74(14)
C45 O4 Sn4 C41 -56.1(3)
Sn2 O4 Sn4 C41 111.39(14)
